data_8103216
loop_
_publ_author_name
'Kwang Ha'

_publ_section_title
;
 Crystal structure of dichlorobis(3-phenylpyridine-?N)palladium(II),
 PdCl2(C11H9N)2
;
_journal_issue 4
_journal_name_full 'Zeitschrift f\"ur Kristallographie - New Crystal Structures'
_journal_page_first 507
_journal_volume 226
_journal_year 2011
_chemical_formula_moiety 'C22 H18 Cl2 N2 Pd'
_chemical_formula_sum 'C22 H18 Cl2 N2 Pd'
_chemical_formula_weight 487.68
_chemical_name_systematic
; 
Dichlorobis(3-phenylpyridine-\k<i>N</i>)palladium(II)
;
_space_group_IT_number 2
_symmetry_cell_setting triclinic
_symmetry_space_group_name_Hall '-P 1'
_symmetry_space_group_name_H-M 'P -1'
_atom_sites_solution_hydrogens geom
_atom_sites_solution_primary direct
_atom_sites_solution_secondary difmap
_audit_creation_method SHELXL-97
_cell_angle_alpha 72.185(2)
_cell_angle_beta 87.846(2)
_cell_angle_gamma 74.661(2)
_cell_formula_units_Z 1
_cell_length_a 6.5863(5)
_cell_length_b 7.3144(6)
_cell_length_c 10.7240(9)
_cell_measurement_reflns_used 1117
_cell_measurement_temperature 200(2)
_cell_measurement_theta_max 25.45
_cell_measurement_theta_min 3.03
_cell_volume 473.80(7)
_computing_cell_refinement 'SAINT (Bruker, 2000)'
_computing_data_collection 'SMART (Bruker, 2000)'
_computing_data_reduction 'SAINT (Bruker, 2000)'
_computing_molecular_graphics 'ORTEP-III (Farrugia, 1997)'
_computing_publication_material SHELXL97
_computing_structure_refinement 'SHELXL-97 (Sheldrick, 1997)'
_computing_structure_solution 'SHELXS-97 (Sheldrick, 1997)'
_diffrn_ambient_temperature 200(2)
_diffrn_measured_fraction_theta_full 0.974
_diffrn_measured_fraction_theta_max 0.974
_diffrn_measurement_device_type 'Bruker SMART 1000 CCD'
_diffrn_measurement_method '\f and \w scans'
_diffrn_radiation_monochromator graphite
_diffrn_radiation_source 'fine-focus sealed tube'
_diffrn_radiation_type MoK\a
_diffrn_radiation_wavelength 0.71073
_diffrn_reflns_av_R_equivalents 0.0422
_diffrn_reflns_av_sigmaI/netI 0.0841
_diffrn_reflns_limit_h_max 8
_diffrn_reflns_limit_h_min -8
_diffrn_reflns_limit_k_max 9
_diffrn_reflns_limit_k_min -4
_diffrn_reflns_limit_l_max 13
_diffrn_reflns_limit_l_min -13
_diffrn_reflns_number 2984
_diffrn_reflns_theta_full 25.99
_diffrn_reflns_theta_max 25.99
_diffrn_reflns_theta_min 2.00
_diffrn_standards_decay_% 0
_diffrn_standards_interval_count 0
_diffrn_standards_interval_time 0
_diffrn_standards_number 0
_exptl_absorpt_coefficient_mu 1.270
_exptl_absorpt_correction_T_max 1.000
_exptl_absorpt_correction_T_min 0.803
_exptl_absorpt_correction_type multi-scan
_exptl_absorpt_process_details SADABS
_exptl_crystal_colour yellow
_exptl_crystal_density_diffrn 1.709
_exptl_crystal_density_method 'not measured'
_exptl_crystal_description block
_exptl_crystal_F_000 244
_exptl_crystal_size_max 0.16
_exptl_crystal_size_mid 0.11
_exptl_crystal_size_min 0.09
_refine_diff_density_max 0.663
_refine_diff_density_min -0.561
_refine_diff_density_rms 0.135
_refine_ls_extinction_method none
_refine_ls_goodness_of_fit_ref 1.035
_refine_ls_hydrogen_treatment constr
_refine_ls_matrix_type full
_refine_ls_number_parameters 124
_refine_ls_number_reflns 1814
_refine_ls_number_restraints 0
_refine_ls_restrained_S_all 1.035
_refine_ls_R_factor_all 0.0666
_refine_ls_R_factor_gt 0.0486
_refine_ls_shift/su_max 0.000
_refine_ls_shift/su_mean 0.000
_refine_ls_structure_factor_coef Fsqd
_refine_ls_weighting_details 'calc w=1/[\s^2^(Fo^2^)+(0.0366P)^2^+0.0000P] where P=(Fo^2^+2Fc^2^)/3'
_refine_ls_weighting_scheme calc
_refine_ls_wR_factor_gt 0.0887
_refine_ls_wR_factor_ref 0.1011
_reflns_number_gt 1481
_reflns_number_total 1814
_reflns_threshold_expression >2sigma(I)
_cod_data_source_file 1267-3536.cff
_cod_data_source_block pdcl2(3phpy)2
_cod_depositor_comments
;
The following automatic conversions were performed:

'_symmetry_cell_setting' value 'Triclinic' changed to 'triclinic'
according to /home/saulius/struct/CIF-dictionaries/cif_core.dic
dictionary named 'cif_core.dic' version 2.4.1 from
2010-06-29.

'_exptl_absorpt_correction_type' value 'Multi-scan'
changed to 'multi-scan' according to
/home/saulius/struct/CIF-dictionaries/cif_core.dic dictionary named
'cif_core.dic' version 2.4.1 from 2010-06-29.

Automatic conversion script
Id: cif_fix_values 1715 2011-07-08 13:25:40Z adriana 
;
_cod_original_sg_symbol_H-M P-1
_cod_database_code 8103216

loop_
_symmetry_equiv_pos_as_xyz
'x, y, z'
'-x, -y, -z'

loop_
_atom_site_label
_atom_site_type_symbol
_atom_site_fract_x
_atom_site_fract_y
_atom_site_fract_z
_atom_site_U_iso_or_equiv
_atom_site_adp_type
_atom_site_occupancy
_atom_site_symmetry_multiplicity
_atom_site_calc_flag
_atom_site_refinement_flags
Pd1 Pd 0.0000 1.0000 0.0000 0.0260(2) Uani 1 2 d S
Cl1 Cl 0.0769(2) 1.1765(2) 0.12820(12) 0.0312(3) Uani 1 1 d .
N1 N 0.2400(6) 0.7664(6) 0.0932(4) 0.0256(10) Uani 1 1 d .
C1 C 0.2101(8) 0.6347(8) 0.2057(5) 0.0254(12) Uani 1 1 d .
H1 H 0.0720 0.6500 0.2376 0.030 Uiso 1 1 calc R
C2 C 0.3726(7) 0.4759(7) 0.2783(4) 0.0206(11) Uani 1 1 d .
C3 C 0.5695(8) 0.4547(7) 0.2264(5) 0.0256(12) Uani 1 1 d .
H3 H 0.6830 0.3454 0.2709 0.031 Uiso 1 1 calc R
C4 C 0.6043(8) 0.5893(8) 0.1114(5) 0.0292(13) Uani 1 1 d .
H4 H 0.7406 0.5759 0.0770 0.035 Uiso 1 1 calc R
C5 C 0.4342(8) 0.7451(8) 0.0471(5) 0.0279(12) Uani 1 1 d .
H5 H 0.4562 0.8395 -0.0321 0.033 Uiso 1 1 calc R
C6 C 0.3328(8) 0.3431(7) 0.4066(5) 0.0248(12) Uani 1 1 d .
C7 C 0.1419(8) 0.2927(8) 0.4332(5) 0.0300(13) Uani 1 1 d .
H7 H 0.0323 0.3424 0.3668 0.036 Uiso 1 1 calc R
C8 C 0.1114(8) 0.1716(8) 0.5549(5) 0.0336(14) Uani 1 1 d .
H8 H -0.0192 0.1385 0.5715 0.040 Uiso 1 1 calc R
C9 C 0.2676(9) 0.0979(8) 0.6528(5) 0.0324(13) Uani 1 1 d .
H9 H 0.2443 0.0153 0.7366 0.039 Uiso 1 1 calc R
C10 C 0.4578(9) 0.1443(8) 0.6290(5) 0.0333(14) Uani 1 1 d .
H10 H 0.5661 0.0937 0.6964 0.040 Uiso 1 1 calc R
C11 C 0.4908(8) 0.2648(8) 0.5070(5) 0.0293(13) Uani 1 1 d .
H11 H 0.6229 0.2950 0.4909 0.035 Uiso 1 1 calc R

loop_
_atom_site_aniso_label
_atom_site_aniso_U_11
_atom_site_aniso_U_22
_atom_site_aniso_U_33
_atom_site_aniso_U_23
_atom_site_aniso_U_13
_atom_site_aniso_U_12
Pd1 0.0225(3) 0.0256(4) 0.0215(3) 0.0000(3) -0.0016(2) -0.0004(2)
Cl1 0.0279(7) 0.0315(8) 0.0299(7) -0.0083(6) -0.0031(6) -0.0014(6)
N1 0.025(2) 0.026(3) 0.021(2) -0.004(2) -0.0021(18) -0.0026(19)
C1 0.021(3) 0.027(3) 0.025(3) -0.005(2) -0.001(2) -0.005(2)
C2 0.022(3) 0.017(3) 0.023(2) -0.009(2) -0.005(2) -0.001(2)
C3 0.020(3) 0.018(3) 0.030(3) -0.005(2) -0.006(2) 0.006(2)
C4 0.022(3) 0.033(3) 0.030(3) -0.012(3) 0.001(2) 0.000(2)
C5 0.026(3) 0.026(3) 0.025(3) -0.004(2) 0.006(2) -0.002(2)
C6 0.028(3) 0.018(3) 0.026(3) -0.007(2) -0.001(2) -0.001(2)
C7 0.024(3) 0.034(3) 0.029(3) -0.008(3) -0.002(2) -0.004(2)
C8 0.024(3) 0.036(3) 0.037(3) -0.010(3) 0.002(2) -0.003(3)
C9 0.044(4) 0.021(3) 0.028(3) -0.004(3) 0.005(3) -0.007(3)
C10 0.038(3) 0.028(3) 0.027(3) -0.004(3) -0.008(2) -0.002(3)
C11 0.020(3) 0.028(3) 0.032(3) -0.004(3) -0.008(2) 0.002(2)

loop_
_atom_type_symbol
_atom_type_description
_atom_type_scat_dispersion_real
_atom_type_scat_dispersion_imag
_atom_type_scat_source
C C 0.0033 0.0016 'International Tables Vol C Tables 4.2.6.8 and 6.1.1.4'
H H 0.0000 0.0000 'International Tables Vol C Tables 4.2.6.8 and 6.1.1.4'
Cl Cl 0.1484 0.1585 'International Tables Vol C Tables 4.2.6.8 and 6.1.1.4'
N N 0.0061 0.0033 'International Tables Vol C Tables 4.2.6.8 and 6.1.1.4'
Pd Pd -0.9988 1.0072 'International Tables Vol C Tables 4.2.6.8 and 6.1.1.4'

loop_
_geom_angle_atom_site_label_1
_geom_angle_atom_site_label_2
_geom_angle_atom_site_label_3
_geom_angle
_geom_angle_site_symmetry_1
_geom_angle_site_symmetry_3
N1 Pd1 N1 180.0 2_575 .
N1 Pd1 Cl1 89.31(13) 2_575 2_575
N1 Pd1 Cl1 90.69(13) . 2_575
N1 Pd1 Cl1 90.69(13) 2_575 .
N1 Pd1 Cl1 89.31(13) . .
Cl1 Pd1 Cl1 180.00(4) 2_575 .
C1 N1 C5 118.9(4) . .
C1 N1 Pd1 120.4(3) . .
C5 N1 Pd1 120.7(3) . .
N1 C1 C2 123.0(5) . .
N1 C1 H1 118.5 . .
C2 C1 H1 118.5 . .
C3 C2 C1 116.8(4) . .
C3 C2 C6 122.6(4) . .
C1 C2 C6 120.6(4) . .
C4 C3 C2 121.2(4) . .
C4 C3 H3 119.4 . .
C2 C3 H3 119.4 . .
C3 C4 C5 118.1(5) . .
C3 C4 H4 120.9 . .
C5 C4 H4 120.9 . .
N1 C5 C4 122.0(5) . .
N1 C5 H5 119.0 . .
C4 C5 H5 119.0 . .
C7 C6 C11 117.8(5) . .
C7 C6 C2 122.8(4) . .
C11 C6 C2 119.4(5) . .
C8 C7 C6 120.6(5) . .
C8 C7 H7 119.7 . .
C6 C7 H7 119.7 . .
C9 C8 C7 120.8(5) . .
C9 C8 H8 119.6 . .
C7 C8 H8 119.6 . .
C8 C9 C10 119.8(5) . .
C8 C9 H9 120.1 . .
C10 C9 H9 120.1 . .
C9 C10 C11 119.9(5) . .
C9 C10 H10 120.1 . .
C11 C10 H10 120.1 . .
C10 C11 C6 121.1(5) . .
C10 C11 H11 119.4 . .
C6 C11 H11 119.4 . .

loop_
_geom_bond_atom_site_label_1
_geom_bond_atom_site_label_2
_geom_bond_distance
_geom_bond_site_symmetry_2
Pd1 N1 2.016(4) 2_575
Pd1 N1 2.016(4) .
Pd1 Cl1 2.3017(14) 2_575
Pd1 Cl1 2.3017(14) .
N1 C1 1.339(6) .
N1 C5 1.342(6) .
C1 C2 1.397(6) .
C1 H1 0.9500 .
C2 C3 1.381(7) .
C2 C6 1.482(7) .
C3 C4 1.378(7) .
C3 H3 0.9500 .
C4 C5 1.389(7) .
C4 H4 0.9500 .
C5 H5 0.9500 .
C6 C7 1.397(7) .
C6 C11 1.400(7) .
C7 C8 1.377(7) .
C7 H7 0.9500 .
C8 C9 1.376(7) .
C8 H8 0.9500 .
C9 C10 1.378(8) .
C9 H9 0.9500 .
C10 C11 1.382(7) .
C10 H10 0.9500 .
C11 H11 0.9500 .

loop_
_geom_torsion_atom_site_label_1
_geom_torsion_atom_site_label_2
_geom_torsion_atom_site_label_3
_geom_torsion_atom_site_label_4
_geom_torsion
_geom_torsion_site_symmetry_1
N1 Pd1 N1 C1 0(100) 2_575
Cl1 Pd1 N1 C1 -94.0(4) 2_575
Cl1 Pd1 N1 C1 86.0(4) .
N1 Pd1 N1 C5 0(100) 2_575
Cl1 Pd1 N1 C5 89.1(4) 2_575
Cl1 Pd1 N1 C5 -90.9(4) .
C5 N1 C1 C2 0.4(8) .
Pd1 N1 C1 C2 -176.5(4) .
N1 C1 C2 C3 -2.2(8) .
N1 C1 C2 C6 175.8(5) .
C1 C2 C3 C4 2.6(8) .
C6 C2 C3 C4 -175.3(5) .
C2 C3 C4 C5 -1.4(8) .
C1 N1 C5 C4 0.9(8) .
Pd1 N1 C5 C4 177.9(4) .
C3 C4 C5 N1 -0.5(8) .
C3 C2 C6 C7 -147.7(5) .
C1 C2 C6 C7 34.5(7) .
C3 C2 C6 C11 32.9(8) .
C1 C2 C6 C11 -144.9(5) .
C11 C6 C7 C8 0.6(8) .
C2 C6 C7 C8 -178.8(5) .
C6 C7 C8 C9 0.1(8) .
C7 C8 C9 C10 -0.5(9) .
C8 C9 C10 C11 0.1(8) .
C9 C10 C11 C6 0.7(8) .
C7 C6 C11 C10 -1.0(8) .
C2 C6 C11 C10 178.4(5) .
